data_7062463
loop_
_publ_author_name
'Geng, Jun'
'Sun, Jiaxin'
'Lin, Hongyan'
'Wang, Xiuli'

_publ_section_title
;
 Metal-regulated d10 coordination polymers constructed from
 bis(pyridyl)-bis(amide) ligands with different spacers as high-efficiency
 fluorescence sensors for identifying chlortetracycline and furaltadone
;
_journal_issue 20
_journal_name_full 'New Journal of Chemistry'
_journal_page_first 9701
_journal_page_last 9707
_journal_paper_doi 10.1039/D3NJ01538F
_journal_volume 47
_journal_year 2023
_chemical_formula_moiety 'C44 H26 Cd2 N4 O14, Cd H12 O6'
_chemical_formula_sum 'C44 H38 Cd3 N4 O20'
_chemical_formula_weight 1279.98
_space_group_crystal_system triclinic
_space_group_IT_number 2
_space_group_name_Hall '-P 1'
_space_group_name_H-M_alt 'P -1'
_atom_sites_solution_hydrogens mixed
_atom_sites_solution_primary iterative
_audit_creation_date 2023-01-18
_audit_creation_method
;
Olex2 1.5-alpha
(compiled 2021.08.20 svn.r13c46975 for OlexSys, GUI svn.r6396)
;
_audit_update_record
;
2023-02-09 deposited with the CCDC.	2023-04-18 downloaded from the CCDC.
;
_cell_angle_alpha 90.1390(10)
_cell_angle_beta 104.7720(10)
_cell_angle_gamma 117.6230(10)
_cell_formula_units_Z 1
_cell_length_a 10.1601(6)
_cell_length_b 10.4066(6)
_cell_length_c 11.9731(7)
_cell_measurement_reflns_used 2617
_cell_measurement_temperature 296.15
_cell_measurement_theta_max 50.000
_cell_measurement_theta_min 1.953
_cell_volume 1073.77(11)
_computing_cell_refinement 'SAINT+ Ver. 2016.5-0 (Bruker-AXS, 2016)'
_computing_data_collection 'APEX3 Ver. 2016.5-0 (Bruker-AXS, 2016)'
_computing_data_reduction 'SAINT+ Ver. 2016.5-0 (Bruker-AXS, 2016)'
_computing_molecular_graphics 'Olex2 1.5-alpha (Dolomanov et al., 2009)'
_computing_publication_material 'Olex2 1.5-alpha (Dolomanov et al., 2009)'
_computing_structure_refinement 'SHELXL 2018/3 (Sheldrick, 2015)'
_computing_structure_solution 'olex2.solve 1.5-alpha (Bourhis et al., 2015)'
_diffrn_ambient_temperature 296.15
_diffrn_detector_area_resol_mean 7.9
_diffrn_detector_type 'Bruker APEX II'
_diffrn_measured_fraction_theta_full 1.000
_diffrn_measured_fraction_theta_max 0.991
_diffrn_measurement_device 'three-circle diffractometer'
_diffrn_measurement_device_type 'Bruker APEX II Quazar'
_diffrn_measurement_method '0.5\% \w and 0.5\% \f scans'
_diffrn_radiation_type MoK\a
_diffrn_radiation_wavelength 0.71073
_diffrn_reflns_av_R_equivalents 0.0186
_diffrn_reflns_av_unetI/netI 0.0432
_diffrn_reflns_Laue_measured_fraction_full 1.000
_diffrn_reflns_Laue_measured_fraction_max 0.991
_diffrn_reflns_limit_h_max 9
_diffrn_reflns_limit_h_min -13
_diffrn_reflns_limit_k_max 13
_diffrn_reflns_limit_k_min -13
_diffrn_reflns_limit_l_max 15
_diffrn_reflns_limit_l_min -15
_diffrn_reflns_number 7939
_diffrn_reflns_point_group_measured_fraction_full 1.000
_diffrn_reflns_point_group_measured_fraction_max 0.991
_diffrn_reflns_theta_full 25.242
_diffrn_reflns_theta_max 28.275
_diffrn_reflns_theta_min 1.777
_diffrn_source_current 30.0
_diffrn_source_power 1.2
_diffrn_source_voltage 40.0
_diffrn_standards_number 0
_exptl_absorpt_coefficient_mu 1.564
_exptl_absorpt_correction_T_max 0.86
_exptl_absorpt_correction_T_min 0.84
_exptl_absorpt_correction_type multi-scan
_exptl_absorpt_process_details 'SADABS-2016/2 (Krause et al., 2015) was used for absorption correction.'
_exptl_crystal_colour colorless
_exptl_crystal_density_diffrn 1.979
_exptl_crystal_density_method 'not measured'
_exptl_crystal_description block
_exptl_crystal_F_000 634
_exptl_crystal_size_max 0.24
_exptl_crystal_size_mid 0.22
_exptl_crystal_size_min 0.2
_refine_diff_density_max 0.736
_refine_diff_density_min -0.591
_refine_diff_density_rms 0.106
_refine_ls_extinction_method none
_refine_ls_goodness_of_fit_ref 1.012
_refine_ls_hydrogen_treatment mixed
_refine_ls_matrix_type full
_refine_ls_number_parameters 333
_refine_ls_number_reflns 5275
_refine_ls_number_restraints 0
_refine_ls_restrained_S_all 1.012
_refine_ls_R_factor_all 0.0496
_refine_ls_R_factor_gt 0.0340
_refine_ls_shift/su_max 0.000
_refine_ls_shift/su_mean 0.000
_refine_ls_structure_factor_coef Fsqd
_refine_ls_weighting_details 'w=1/[\s^2^(Fo^2^)+(0.0309P)^2^+0.8227P] where P=(Fo^2^+2Fc^2^)/3'
_refine_ls_weighting_scheme calc
_refine_ls_wR_factor_gt 0.0678
_refine_ls_wR_factor_ref 0.0737
_reflns_Friedel_coverage 0.000
_reflns_number_gt 4263
_reflns_number_total 5275
_reflns_threshold_expression 'I > 2\s(I)'
_cod_data_source_file d3nj01538f2.cif
_cod_data_source_block 5
_cod_depositor_comments 'Adding full bibliography for 7062462--7062464.cif.'
_cod_database_code 7062463
_shelx_shelxl_version_number 2018/3
_shelx_space_group_comment
;
The symmetry employed for this shelxl refinement is uniquely defined
by the following loop, which should always be used as a source of
symmetry information in preference to the above space-group names.
They are only intended as comments.
;
_shelx_estimated_absorpt_t_max 0.745
_shelx_estimated_absorpt_t_min 0.705
_olex2_refinement_description
;
1. Fixed Uiso
 At 1.2 times of:
  All C(H) groups, All N(H) groups
 At 1.5 times of:
  All O(H) groups, All O(H,H) groups
2.a Rotating group:
 O2W(H2WA), O1W(H1WA), O3W(H3WA,H3WB)
2.b Aromatic/amide H refined with riding coordinates:
 N2(H2), C2(H2A), C9(H9), C10(H10), C13(H13), C15(H15), C16(H16), C17(H17),
 C18(H18), C19(H19), C20(H20), C21(H21), C22(H22)
;
_olex2_submission_special_instructions 'No special instructions were received'

loop_
_space_group_symop_operation_xyz
'x, y, z'
'-x, -y, -z'

loop_
_atom_site_label
_atom_site_type_symbol
_atom_site_fract_x
_atom_site_fract_y
_atom_site_fract_z
_atom_site_U_iso_or_equiv
_atom_site_adp_type
_atom_site_occupancy
_atom_site_site_symmetry_order
_atom_site_calc_flag
_atom_site_refinement_flags_posn
_atom_site_refinement_flags_adp
_atom_site_refinement_flags_occupancy
_atom_site_disorder_assembly
_atom_site_disorder_group
Cd1 Cd 0.39073(3) 0.12078(2) 0.86007(2) 0.01998(7) Uani 1 1 d . . . . .
Cd2 Cd 0.000000 0.500000 0.000000 0.02513(9) Uani 1 2 d S . P . .
O3 O -0.1570(2) 0.0468(2) 1.1340(2) 0.0244(5) Uani 1 1 d . . . . .
O2 O 0.6561(3) 0.4183(2) 1.1805(2) 0.0265(5) Uani 1 1 d . . . . .
O4 O -0.1342(3) -0.1533(2) 1.1493(2) 0.0294(6) Uani 1 1 d . . . . .
O2W O 0.2123(3) 0.5758(3) 0.1565(3) 0.0335(6) Uani 1 1 d . . . . .
H2WA H 0.270980 0.669778 0.163314 0.050 Uiso 1 1 d R U . . .
O7 O 0.2279(3) 0.5078(3) 0.3761(2) 0.0360(6) Uani 1 1 d . . . . .
O1 O 0.5481(3) 0.3034(3) 1.0001(2) 0.0378(7) Uani 1 1 d . . . . .
O1W O -0.0966(3) 0.6055(3) 0.1025(3) 0.0361(7) Uani 1 1 d . . . . .
H1WA H -0.094525 0.681072 0.072776 0.054 Uiso 1 1 d R U . . .
N1 N 0.3801(3) 0.2166(3) 0.6887(2) 0.0226(6) Uani 1 1 d . . . . .
N2 N 0.2821(3) 0.4928(3) 0.5690(2) 0.0245(6) Uani 1 1 d . . . . .
H2 H 0.289108 0.530798 0.635511 0.029 Uiso 1 1 calc R U . . .
O3W O 0.1479(3) 0.6977(3) -0.0750(3) 0.0394(7) Uani 1 1 d . . . . .
H3WA H 0.246650 0.729370 -0.040703 0.059 Uiso 1 1 d R U . . .
H3WB H 0.134758 0.772099 -0.058260 0.059 Uiso 1 1 d R U . . .
O6 O 0.3812(3) -0.1189(3) 1.1716(3) 0.0503(8) Uani 1 1 d . . . . .
C1 C 0.0908(3) 0.0699(3) 1.1475(3) 0.0185(6) Uani 1 1 d . . . . .
C2 C 0.1840(3) 0.0046(3) 1.1526(3) 0.0188(6) Uani 1 1 d . . . . .
H2A H 0.144944 -0.093934 1.161555 0.023 Uiso 1 1 calc R U . . .
C3 C 0.3340(3) 0.0831(3) 1.1446(3) 0.0175(6) Uani 1 1 d . . . . .
O5 O 0.5574(4) 0.0729(3) 1.1321(4) 0.0843(15) Uani 1 1 d . . . . .
C4 C -0.0761(3) -0.0195(3) 1.1438(3) 0.0197(6) Uani 1 1 d . . . . .
C5 C 0.4300(4) 0.0074(4) 1.1493(3) 0.0234(7) Uani 1 1 d . . . . .
C6 C 0.2322(4) 0.5467(4) 0.4742(3) 0.0247(7) Uani 1 1 d . . . . .
C7 C 0.0714(4) 0.8558(3) 0.5201(3) 0.0223(7) Uani 1 1 d . . . . .
C8 C 0.3239(4) 0.3810(3) 0.5704(3) 0.0222(7) Uani 1 1 d . . . . .
C9 C 0.1549(4) 0.2202(4) 1.1442(3) 0.0249(7) Uani 1 1 d . . . . .
H9 H 0.096983 0.267019 1.147908 0.030 Uiso 1 1 calc R U . . .
C10 C 0.0146(4) 0.9585(4) 0.5377(3) 0.0248(7) Uani 1 1 d . . . . .
H10 H -0.002831 0.966025 0.609402 0.030 Uiso 1 1 calc R U . . .
C11 C 0.3927(3) 0.2315(3) 1.1304(3) 0.0191(6) Uani 1 1 d . . . . .
C12 C 0.1817(4) 0.6567(3) 0.4950(3) 0.0230(7) Uani 1 1 d . . . . .
C13 C 0.3938(4) 0.2183(4) 0.4937(3) 0.0295(8) Uani 1 1 d . . . . .
H13 H 0.412614 0.180139 0.432851 0.035 Uiso 1 1 calc R U . . .
C14 C 0.5446(4) 0.3229(3) 1.1031(3) 0.0219(7) Uani 1 1 d . . . . .
C15 C 0.3504(4) 0.3262(4) 0.4771(3) 0.0284(8) Uani 1 1 d . . . . .
H15 H 0.339327 0.361129 0.405787 0.034 Uiso 1 1 calc R U . . .
C16 C 0.3382(4) 0.3216(4) 0.6738(3) 0.0231(7) Uani 1 1 d . . . . .
H16 H 0.317815 0.356137 0.735555 0.028 Uiso 1 1 calc R U . . .
C17 C 0.4095(4) 0.1668(4) 0.5991(3) 0.0267(7) Uani 1 1 d . . . . .
H17 H 0.441250 0.095826 0.608817 0.032 Uiso 1 1 calc R U . . .
C18 C 0.3042(4) 0.3002(4) 1.1355(3) 0.0261(7) Uani 1 1 d . . . . .
H18 H 0.345821 0.400370 1.132973 0.031 Uiso 1 1 calc R U . . .
C19 C 0.1072(5) 0.7853(4) 0.6113(3) 0.0333(9) Uani 1 1 d . . . . .
H19 H 0.093834 0.803618 0.682547 0.040 Uiso 1 1 calc R U . . .
C20 C 0.1623(5) 0.6886(4) 0.5999(3) 0.0351(9) Uani 1 1 d . . . . .
H20 H 0.186721 0.644378 0.663513 0.042 Uiso 1 1 calc R U . . .
C21 C 0.0906(5) 0.8235(5) 0.4155(3) 0.0434(11) Uani 1 1 d . . . . .
H21 H 0.066873 0.868289 0.352094 0.052 Uiso 1 1 calc R U . . .
C22 C 0.1446(6) 0.7257(5) 0.4032(4) 0.0458(11) Uani 1 1 d . . . . .
H22 H 0.156061 0.706050 0.331519 0.055 Uiso 1 1 calc R U . . .
H2WB H 0.218(4) 0.561(4) 0.221(4) 0.029(12) Uiso 1 1 d . . . . .
H1WB H -0.167(6) 0.544(6) 0.121(5) 0.066(17) Uiso 1 1 d . . . . .

loop_
_atom_site_aniso_label
_atom_site_aniso_U_11
_atom_site_aniso_U_22
_atom_site_aniso_U_33
_atom_site_aniso_U_23
_atom_site_aniso_U_13
_atom_site_aniso_U_12
Cd1 0.01664(12) 0.01872(12) 0.02768(14) 0.00526(9) 0.00921(9) 0.00954(9)
Cd2 0.02601(19) 0.02408(18) 0.0280(2) 0.00773(15) 0.01160(15) 0.01226(15)
O3 0.0164(11) 0.0239(12) 0.0370(14) 0.0060(10) 0.0110(10) 0.0113(10)
O2 0.0195(12) 0.0252(12) 0.0271(13) -0.0003(10) 0.0051(10) 0.0054(10)
O4 0.0244(13) 0.0221(12) 0.0454(16) 0.0084(11) 0.0169(11) 0.0107(10)
O2W 0.0317(15) 0.0363(15) 0.0286(15) 0.0116(12) 0.0093(12) 0.0129(12)
O7 0.0614(19) 0.0422(15) 0.0236(14) 0.0110(11) 0.0146(12) 0.0390(14)
O1 0.0254(14) 0.0404(15) 0.0321(15) -0.0083(12) 0.0147(11) 0.0003(11)
O1W 0.0383(16) 0.0246(14) 0.0532(19) 0.0087(13) 0.0283(14) 0.0138(13)
N1 0.0249(15) 0.0233(14) 0.0232(15) 0.0064(11) 0.0080(12) 0.0139(12)
N2 0.0371(17) 0.0297(15) 0.0191(14) 0.0082(12) 0.0113(12) 0.0243(13)
O3W 0.0277(14) 0.0317(14) 0.069(2) 0.0251(14) 0.0229(14) 0.0175(12)
O6 0.0505(18) 0.0401(16) 0.092(3) 0.0366(16) 0.0425(18) 0.0359(15)
C1 0.0159(15) 0.0222(16) 0.0202(16) 0.0029(13) 0.0083(12) 0.0099(13)
C2 0.0196(16) 0.0179(15) 0.0209(16) 0.0057(12) 0.0085(13) 0.0093(13)
C3 0.0153(15) 0.0211(15) 0.0202(16) 0.0022(12) 0.0053(12) 0.0120(12)
O5 0.0442(19) 0.0371(17) 0.208(5) 0.043(2) 0.074(3) 0.0289(16)
C4 0.0164(15) 0.0249(17) 0.0200(16) 0.0038(13) 0.0069(12) 0.0108(13)
C5 0.0166(16) 0.0235(17) 0.0329(19) 0.0009(14) 0.0056(14) 0.0127(13)
C6 0.0294(19) 0.0259(17) 0.0259(18) 0.0085(14) 0.0108(14) 0.0176(15)
C7 0.0252(17) 0.0223(16) 0.0221(17) 0.0030(13) 0.0054(13) 0.0143(14)
C8 0.0218(17) 0.0219(16) 0.0282(18) 0.0069(13) 0.0085(14) 0.0142(14)
C9 0.0202(17) 0.0235(16) 0.039(2) 0.0034(15) 0.0097(15) 0.0159(14)
C10 0.0296(18) 0.0269(17) 0.0247(18) 0.0027(14) 0.0078(14) 0.0189(15)
C11 0.0159(15) 0.0200(15) 0.0217(16) 0.0014(13) 0.0057(12) 0.0087(12)
C12 0.0263(18) 0.0203(16) 0.0256(18) 0.0055(13) 0.0070(14) 0.0140(14)
C13 0.035(2) 0.0347(19) 0.030(2) 0.0025(16) 0.0149(16) 0.0224(17)
C14 0.0206(16) 0.0202(16) 0.0296(19) 0.0054(14) 0.0108(14) 0.0116(14)
C15 0.038(2) 0.0351(19) 0.0220(18) 0.0100(15) 0.0161(15) 0.0223(17)
C16 0.0284(18) 0.0259(17) 0.0224(17) 0.0043(13) 0.0104(14) 0.0175(15)
C17 0.0311(19) 0.0253(17) 0.032(2) 0.0055(15) 0.0109(15) 0.0195(15)
C18 0.0203(17) 0.0185(16) 0.041(2) 0.0049(14) 0.0119(15) 0.0088(13)
C19 0.053(2) 0.041(2) 0.0193(18) 0.0055(16) 0.0103(17) 0.034(2)
C20 0.053(2) 0.041(2) 0.0236(19) 0.0091(16) 0.0059(17) 0.035(2)
C21 0.079(3) 0.060(3) 0.029(2) 0.0247(19) 0.025(2) 0.059(3)
C22 0.086(3) 0.066(3) 0.026(2) 0.021(2) 0.028(2) 0.063(3)

loop_
_atom_type_symbol
_atom_type_description
_atom_type_scat_dispersion_real
_atom_type_scat_dispersion_imag
_atom_type_scat_source
C C 0.0033 0.0016 'International Tables Vol C Tables 4.2.6.8 and 6.1.1.4'
H H 0.0000 0.0000 'International Tables Vol C Tables 4.2.6.8 and 6.1.1.4'
Cd Cd -0.8075 1.2024 'International Tables Vol C Tables 4.2.6.8 and 6.1.1.4'
N N 0.0061 0.0033 'International Tables Vol C Tables 4.2.6.8 and 6.1.1.4'
O O 0.0106 0.0060 'International Tables Vol C Tables 4.2.6.8 and 6.1.1.4'

loop_
_geom_angle_atom_site_label_1
_geom_angle_atom_site_label_2
_geom_angle_atom_site_label_3
_geom_angle
_geom_angle_site_symmetry_1
_geom_angle_site_symmetry_3
_geom_angle_publ_flag
O3 Cd1 O4 51.17(7) 2_557 2_557 ?
O3 Cd1 N1 111.61(9) 2_557 . ?
O3 Cd1 O6 136.03(9) 2_557 2_657 ?
O3 Cd1 O5 84.11(9) 2_557 2_657 ?
O1 Cd1 O3 122.59(9) . 2_557 ?
O1 Cd1 O4 94.84(9) . 2_557 ?
O1 Cd1 N1 107.16(10) . . ?
O1 Cd1 O6 88.17(11) . 2_657 ?
O1 Cd1 O5 114.11(14) . 2_657 ?
N1 Cd1 O4 83.57(9) . 2_557 ?
N1 Cd1 O6 83.44(10) . 2_657 ?
N1 Cd1 O5 116.34(14) . 2_657 ?
O6 Cd1 O4 166.98(9) 2_657 2_557 ?
O5 Cd1 O4 135.24(9) 2_657 2_557 ?
O5 Cd1 O6 53.10(9) 2_657 2_657 ?
O2W Cd2 O2W 180.0 . 2_565 ?
O2W Cd2 O1W 91.06(11) . 2_565 ?
O2W Cd2 O1W 88.94(11) . . ?
O2W Cd2 O1W 88.94(11) 2_565 2_565 ?
O2W Cd2 O1W 91.06(11) 2_565 . ?
O1W Cd2 O1W 180.0 . 2_565 ?
O3W Cd2 O2W 93.82(10) . 2_565 ?
O3W Cd2 O2W 86.18(10) . . ?
O3W Cd2 O2W 86.18(10) 2_565 2_565 ?
O3W Cd2 O2W 93.82(10) 2_565 . ?
O3W Cd2 O1W 80.65(10) . 2_565 ?
O3W Cd2 O1W 80.65(10) 2_565 . ?
O3W Cd2 O1W 99.35(10) 2_565 2_565 ?
O3W Cd2 O1W 99.35(10) . . ?
O3W Cd2 O3W 180.0 2_565 . ?
C4 O3 Cd1 105.90(19) . 2_557 ?
C4 O4 Cd1 81.56(18) . 2_557 ?
Cd2 O2W H2WA 110.2 . . ?
Cd2 O2W H2WB 129(3) . . ?
H2WA O2W H2WB 103.2 . . ?
C14 O1 Cd1 130.3(2) . . ?
Cd2 O1W H1WA 109.5 . . ?
Cd2 O1W H1WB 110(4) . . ?
H1WA O1W H1WB 125.9 . . ?
C16 N1 Cd1 120.0(2) . . ?
C16 N1 C17 118.3(3) . . ?
C17 N1 Cd1 121.7(2) . . ?
C6 N2 H2 116.5 . . ?
C6 N2 C8 127.0(3) . . ?
C8 N2 H2 116.5 . . ?
Cd2 O3W H3WA 110.7 . . ?
Cd2 O3W H3WB 110.5 . . ?
H3WA O3W H3WB 103.2 . . ?
C5 O6 Cd1 89.5(2) . 2_657 ?
C2 C1 C4 120.8(3) . . ?
C2 C1 C9 118.7(3) . . ?
C9 C1 C4 120.4(3) . . ?
C1 C2 H2A 119.3 . . ?
C3 C2 C1 121.4(3) . . ?
C3 C2 H2A 119.3 . . ?
C2 C3 C5 119.5(3) . . ?
C2 C3 C11 119.3(3) . . ?
C11 C3 C5 121.2(3) . . ?
C5 O5 Cd1 96.6(2) . 2_657 ?
O3 C4 C1 117.5(3) . . ?
O4 C4 O3 121.3(3) . . ?
O4 C4 C1 121.2(3) . . ?
O6 C5 Cd1 63.77(18) . 2_657 ?
O6 C5 C3 119.9(3) . . ?
C3 C5 Cd1 174.9(2) . 2_657 ?
O5 C5 Cd1 56.91(18) . 2_657 ?
O5 C5 O6 120.5(3) . . ?
O5 C5 C3 119.6(3) . . ?
O7 C6 N2 122.0(3) . . ?
O7 C6 C12 121.3(3) . . ?
N2 C6 C12 116.6(3) . . ?
C19 C7 C10 119.6(3) . . ?
C21 C7 C10 123.4(3) . . ?
C21 C7 C19 117.0(3) . . ?
C15 C8 N2 125.3(3) . . ?
C16 C8 N2 116.4(3) . . ?
C16 C8 C15 118.3(3) . . ?
C1 C9 H9 119.8 . . ?
C18 C9 C1 120.4(3) . . ?
C18 C9 H9 119.8 . . ?
C7 C10 H10 116.5 . . ?
C10 C10 C7 127.0(4) 2_576 . ?
C10 C10 H10 116.5 2_576 . ?
C3 C11 C14 124.3(3) . . ?
C18 C11 C3 119.2(3) . . ?
C18 C11 C14 116.5(3) . . ?
C20 C12 C6 123.7(3) . . ?
C22 C12 C6 118.8(3) . . ?
C22 C12 C20 117.4(3) . . ?
C15 C13 H13 119.6 . . ?
C17 C13 H13 119.6 . . ?
C17 C13 C15 120.7(3) . . ?
O2 C14 O1 123.3(3) . . ?
O2 C14 C11 118.9(3) . . ?
O1 C14 C11 117.6(3) . . ?
C8 C15 H15 121.0 . . ?
C13 C15 C8 118.0(3) . . ?
C13 C15 H15 121.0 . . ?
N1 C16 C8 123.0(3) . . ?
N1 C16 H16 118.5 . . ?
C8 C16 H16 118.5 . . ?
N1 C17 C13 121.6(3) . . ?
N1 C17 H17 119.2 . . ?
C13 C17 H17 119.2 . . ?
C9 C18 C11 120.5(3) . . ?
C9 C18 H18 119.8 . . ?
C11 C18 H18 119.8 . . ?
C7 C19 H19 119.0 . . ?
C20 C19 C7 122.0(3) . . ?
C20 C19 H19 119.0 . . ?
C12 C20 H20 119.6 . . ?
C19 C20 C12 120.8(3) . . ?
C19 C20 H20 119.6 . . ?
C7 C21 H21 119.4 . . ?
C7 C21 C22 121.2(4) . . ?
C22 C21 H21 119.4 . . ?
C12 C22 C21 121.5(4) . . ?
C12 C22 H22 119.2 . . ?
C21 C22 H22 119.2 . . ?

loop_
_geom_bond_atom_site_label_1
_geom_bond_atom_site_label_2
_geom_bond_distance
_geom_bond_site_symmetry_2
_geom_bond_publ_flag
Cd1 O3 2.221(2) 2_557 ?
Cd1 O4 2.755(2) 2_557 ?
Cd1 O1 2.186(2) . ?
Cd1 N1 2.284(3) . ?
Cd1 O6 2.451(3) 2_657 ?
Cd1 O5 2.304(3) 2_657 ?
Cd2 O2W 2.267(3) . ?
Cd2 O2W 2.267(3) 2_565 ?
Cd2 O1W 2.298(2) 2_565 ?
Cd2 O1W 2.298(2) . ?
Cd2 O3W 2.264(2) . ?
Cd2 O3W 2.264(2) 2_565 ?
O3 C4 1.281(4) . ?
O2 C14 1.243(4) . ?
O4 C4 1.245(4) . ?
O2W H2WA 0.8678 . ?
O2W H2WB 0.78(4) . ?
O7 C6 1.224(4) . ?
O1 C14 1.262(4) . ?
O1W H1WA 0.8581 . ?
O1W H1WB 0.79(5) . ?
N1 C16 1.341(4) . ?
N1 C17 1.347(4) . ?
N2 H2 0.8600 . ?
N2 C6 1.355(4) . ?
N2 C8 1.409(4) . ?
O3W H3WA 0.8759 . ?
O3W H3WB 0.8750 . ?
O6 C5 1.228(4) . ?
C1 C2 1.390(4) . ?
C1 C4 1.497(4) . ?
C1 C9 1.393(4) . ?
C2 H2A 0.9300 . ?
C2 C3 1.385(4) . ?
C3 C5 1.504(4) . ?
C3 C11 1.403(4) . ?
O5 C5 1.225(4) . ?
C6 C12 1.498(4) . ?
C7 C10 1.467(4) . ?
C7 C19 1.383(5) . ?
C7 C21 1.379(5) . ?
C8 C15 1.392(4) . ?
C8 C16 1.391(5) . ?
C9 H9 0.9300 . ?
C9 C18 1.384(4) . ?
C10 C10 1.325(7) 2_576 ?
C10 H10 0.9300 . ?
C11 C14 1.513(4) . ?
C11 C18 1.395(4) . ?
C12 C20 1.382(5) . ?
C12 C22 1.382(5) . ?
C13 H13 0.9300 . ?
C13 C15 1.382(5) . ?
C13 C17 1.372(5) . ?
C15 H15 0.9300 . ?
C16 H16 0.9300 . ?
C17 H17 0.9300 . ?
C18 H18 0.9300 . ?
C19 H19 0.9300 . ?
C19 C20 1.380(5) . ?
C20 H20 0.9300 . ?
C21 H21 0.9300 . ?
C21 C22 1.384(5) . ?
C22 H22 0.9300 . ?

loop_
_geom_torsion_atom_site_label_1
_geom_torsion_atom_site_label_2
_geom_torsion_atom_site_label_3
_geom_torsion_atom_site_label_4
_geom_torsion
_geom_torsion_site_symmetry_1
_geom_torsion_site_symmetry_2
_geom_torsion_site_symmetry_3
_geom_torsion_site_symmetry_4
_geom_torsion_publ_flag
Cd1 O3 C4 O4 2.9(4) 2_557 . . . ?
Cd1 O3 C4 C1 -177.5(2) 2_557 . . . ?
Cd1 O4 C4 O3 -2.3(3) 2_557 . . . ?
Cd1 O4 C4 C1 178.1(3) 2_557 . . . ?
Cd1 O1 C14 O2 166.1(2) . . . . ?
Cd1 O1 C14 C11 -18.0(5) . . . . ?
Cd1 N1 C16 C8 -177.6(2) . . . . ?
Cd1 N1 C17 C13 175.9(3) . . . . ?
Cd1 O6 C5 C3 176.0(3) 2_657 . . . ?
Cd1 O6 C5 O5 -4.9(4) 2_657 . . . ?
Cd1 O5 C5 O6 5.2(5) 2_657 . . . ?
Cd1 O5 C5 C3 -175.6(3) 2_657 . . . ?
O7 C6 C12 C20 170.1(4) . . . . ?
O7 C6 C12 C22 -6.5(5) . . . . ?
N2 C6 C12 C20 -9.7(5) . . . . ?
N2 C6 C12 C22 173.6(4) . . . . ?
N2 C8 C15 C13 178.6(3) . . . . ?
N2 C8 C16 N1 -178.6(3) . . . . ?
C1 C2 C3 C5 -179.4(3) . . . . ?
C1 C2 C3 C11 -0.4(5) . . . . ?
C1 C9 C18 C11 -0.3(5) . . . . ?
C2 C1 C4 O3 -177.0(3) . . . . ?
C2 C1 C4 O4 2.6(5) . . . . ?
C2 C1 C9 C18 5.8(5) . . . . ?
C2 C3 C5 O6 -7.2(5) . . . . ?
C2 C3 C5 O5 173.7(4) . . . . ?
C2 C3 C11 C14 -170.7(3) . . . . ?
C2 C3 C11 C18 5.9(5) . . . . ?
C3 C11 C14 O2 -108.3(4) . . . . ?
C3 C11 C14 O1 75.7(4) . . . . ?
C3 C11 C18 C9 -5.6(5) . . . . ?
C4 C1 C2 C3 173.6(3) . . . . ?
C4 C1 C9 C18 -173.3(3) . . . . ?
C5 C3 C11 C14 8.3(5) . . . . ?
C5 C3 C11 C18 -175.1(3) . . . . ?
C6 N2 C8 C15 13.5(5) . . . . ?
C6 N2 C8 C16 -166.1(3) . . . . ?
C6 C12 C20 C19 -176.4(3) . . . . ?
C6 C12 C22 C21 177.1(4) . . . . ?
C7 C19 C20 C12 -1.0(6) . . . . ?
C7 C21 C22 C12 -0.2(7) . . . . ?
C8 N2 C6 O7 -5.0(6) . . . . ?
C8 N2 C6 C12 174.8(3) . . . . ?
C9 C1 C2 C3 -5.4(5) . . . . ?
C9 C1 C4 O3 2.0(5) . . . . ?
C9 C1 C4 O4 -178.4(3) . . . . ?
C10 C7 C19 C20 -179.4(4) . . . . ?
C10 C7 C21 C22 -180.0(4) . . . . ?
C11 C3 C5 O6 173.9(3) . . . . ?
C11 C3 C5 O5 -5.3(6) . . . . ?
C14 C11 C18 C9 171.3(3) . . . . ?
C15 C8 C16 N1 1.7(5) . . . . ?
C15 C13 C17 N1 1.5(5) . . . . ?
C16 N1 C17 C13 -1.6(5) . . . . ?
C16 C8 C15 C13 -1.7(5) . . . . ?
C17 N1 C16 C8 0.0(5) . . . . ?
C17 C13 C15 C8 0.2(5) . . . . ?
C18 C11 C14 O2 75.0(4) . . . . ?
C18 C11 C14 O1 -101.0(4) . . . . ?
C19 C7 C10 C10 175.1(5) . . . 2_576 ?
C19 C7 C21 C22 -0.5(6) . . . . ?
C20 C12 C22 C21 0.3(6) . . . . ?
C21 C7 C10 C10 -5.5(7) . . . 2_576 ?
C21 C7 C19 C20 1.0(6) . . . . ?
C22 C12 C20 C19 0.3(6) . . . . ?
